data_4033472
loop_
_publ_author_name
'Bettadapur, Kiran R.'
'Kapanaiah, Raja'
'Lanke, Veeranjaneyulu'
'Prabhu, Kandikere Ramaiah'

_publ_section_title
;
 Weak Directing Group Steered Formal Oxidative [2+2+2]-Cyclization for
 Selective Benzannulation of Indoles.
;
_journal_issue 4
_journal_name_full 'The Journal of organic chemistry'
_journal_page_first 1810
_journal_page_last 1818
_journal_paper_doi 10.1021/acs.joc.7b02719
_journal_volume 83
_journal_year 2018
_chemical_formula_sum 'C43 H30 F3 N O'
_chemical_formula_weight 633.68
_space_group_crystal_system orthorhombic
_space_group_IT_number 61
_space_group_name_Hall '-P 2ac 2ab'
_space_group_name_H-M_alt 'P b c a'
_symmetry_space_group_name_Hall '-P 2ac 2ab'
_symmetry_space_group_name_H-M 'P b c a'
_atom_sites_solution_hydrogens difmap
_audit_creation_method SHELXL-2016/6
_cell_angle_alpha 90
_cell_angle_beta 90
_cell_angle_gamma 90
_cell_formula_units_Z 8
_cell_length_a 14.2573(13)
_cell_length_b 19.037(2)
_cell_length_c 25.037(2)
_cell_measurement_reflns_used 2596
_cell_measurement_temperature 298(2)
_cell_measurement_theta_max 21.0170
_cell_measurement_theta_min 2.6730
_cell_volume 6795.4(11)
_computing_structure_refinement 'SHELXL-2016/6 (Sheldrick, 2016)'
_diffrn_ambient_temperature 293(2)
_diffrn_measured_fraction_theta_full 0.999
_diffrn_measured_fraction_theta_max 0.999
_diffrn_measurement_device_type 'Xcalibur, Eos, Nova'
_diffrn_measurement_method '\w scans'
_diffrn_radiation_type MoK\a
_diffrn_radiation_wavelength 0.71073
_diffrn_reflns_av_R_equivalents 0.1561
_diffrn_reflns_av_unetI/netI 0.1838
_diffrn_reflns_Laue_measured_fraction_full 0.999
_diffrn_reflns_Laue_measured_fraction_max 0.999
_diffrn_reflns_limit_h_max 18
_diffrn_reflns_limit_h_min -12
_diffrn_reflns_limit_k_max 22
_diffrn_reflns_limit_k_min -24
_diffrn_reflns_limit_l_max 30
_diffrn_reflns_limit_l_min -32
_diffrn_reflns_number 34038
_diffrn_reflns_point_group_measured_fraction_full 0.999
_diffrn_reflns_point_group_measured_fraction_max 0.999
_diffrn_reflns_theta_full 25.242
_diffrn_reflns_theta_max 27.483
_diffrn_reflns_theta_min 2.415
_exptl_absorpt_coefficient_mu 0.08503
_exptl_absorpt_correction_type multi-scan
_exptl_crystal_colour transparent
_exptl_crystal_density_diffrn 1.239
_exptl_crystal_description block
_exptl_crystal_F_000 2640
_exptl_crystal_size_max 0.27
_exptl_crystal_size_mid 0.26
_exptl_crystal_size_min 0.10
_exptl_transmission_factor_max 1.000
_exptl_transmission_factor_min 1.000
_refine_diff_density_max 0.211
_refine_diff_density_min -0.211
_refine_diff_density_rms 0.049
_refine_ls_extinction_method none
_refine_ls_goodness_of_fit_ref 0.927
_refine_ls_hydrogen_treatment refall
_refine_ls_matrix_type full
_refine_ls_number_parameters 571
_refine_ls_number_reflns 7785
_refine_ls_number_restraints 0
_refine_ls_restrained_S_all 0.927
_refine_ls_R_factor_all 0.2579
_refine_ls_R_factor_gt 0.0816
_refine_ls_shift/su_max 0.000
_refine_ls_shift/su_mean 0.000
_refine_ls_structure_factor_coef Fsqd
_refine_ls_weighting_details 'w=1/[\s^2^(Fo^2^)+(0.1000P)^2^] where P=(Fo^2^+2Fc^2^)/3'
_refine_ls_weighting_scheme calc
_refine_ls_wR_factor_gt 0.1798
_refine_ls_wR_factor_ref 0.2787
_reflns_Friedel_coverage 0.000
_reflns_number_gt 2455
_reflns_number_total 7785
_reflns_threshold_expression 'I > 2\s(I)'
_cod_data_source_file jo7b02719_si_002.cif
_cod_data_source_block shelx
_cod_depositor_comments 'Adding full bibliography for 4033472.cif.'
_cod_original_cell_volume 6795.2(12)
_cod_database_code 4033472
_shelx_shelxl_version_number 2016/6
_shelx_space_group_comment
;
The symmetry employed for this shelxl refinement is uniquely defined
by the following loop, which should always be used as a source of
symmetry information in preference to the above space-group names.
They are only intended as comments.
;

loop_
_space_group_symop_operation_xyz
'x, y, z'
'-x+1/2, -y, z+1/2'
'-x, y+1/2, -z+1/2'
'x+1/2, -y+1/2, -z'
'-x, -y, -z'
'x-1/2, y, -z-1/2'
'x, -y-1/2, z-1/2'
'-x-1/2, y-1/2, z'

loop_
_atom_site_label
_atom_site_type_symbol
_atom_site_fract_x
_atom_site_fract_y
_atom_site_fract_z
_atom_site_U_iso_or_equiv
_atom_site_adp_type
_atom_site_occupancy
_atom_site_site_symmetry_order
_atom_site_calc_flag
C1 C 0.9543(3) 0.1009(2) 0.36568(17) 0.0455(12) Uani 1 1 d
C2 C 1.0278(3) 0.1342(3) 0.39311(17) 0.0468(12) Uani 1 1 d
C3 C 1.0293(3) 0.2075(3) 0.40170(16) 0.0465(12) Uani 1 1 d
C4 C 0.9550(3) 0.2493(2) 0.38302(17) 0.0457(11) Uani 1 1 d
C5 C 0.8019(4) 0.2583(3) 0.3374(2) 0.0546(14) Uani 1 1 d
C6 C 0.7273(4) 0.2306(3) 0.3119(2) 0.0563(14) Uani 1 1 d
C7 C 0.7318(3) 0.1606(3) 0.29704(17) 0.0510(12) Uani 1 1 d
C8 C 0.8092(3) 0.1177(3) 0.30725(16) 0.0449(12) Uani 1 1 d
C9 C 0.8831(3) 0.1433(2) 0.34108(16) 0.0429(11) Uani 1 1 d
C10 C 0.8807(3) 0.2172(3) 0.35319(16) 0.0440(11) Uani 1 1 d
C11 C 0.9469(3) 0.0230(3) 0.36735(17) 0.0494(12) Uani 1 1 d
C12 C 1.0186(4) -0.0230(3) 0.3533(2) 0.0608(14) Uani 1 1 d
C13 C 1.0096(5) -0.0946(3) 0.3583(2) 0.0727(17) Uani 1 1 d
C14 C 0.9276(6) -0.1231(4) 0.3788(3) 0.082(2) Uani 1 1 d
C15 C 0.8550(5) -0.0797(4) 0.3931(2) 0.0777(17) Uani 1 1 d
C16 C 0.8644(4) -0.0071(3) 0.38773(18) 0.0590(14) Uani 1 1 d
C17 C 1.1099(3) 0.0920(3) 0.4132(2) 0.0549(13) Uani 1 1 d
C18 C 1.1947(4) 0.0962(3) 0.3858(3) 0.0682(16) Uani 1 1 d
C19 C 1.2694(5) 0.0536(4) 0.3999(4) 0.095(2) Uani 1 1 d
C20 C 1.2621(7) 0.0091(5) 0.4408(4) 0.102(3) Uani 1 1 d
C21 C 1.1815(8) 0.0054(4) 0.4697(3) 0.093(2) Uani 1 1 d
C22 C 1.1031(5) 0.0468(3) 0.4561(2) 0.0726(16) Uani 1 1 d
C23 C 1.1056(3) 0.2425(3) 0.43348(18) 0.0505(12) Uani 1 1 d
C24 C 1.1173(4) 0.2256(3) 0.4873(2) 0.0652(15) Uani 1 1 d
C25 C 1.1871(5) 0.2592(4) 0.5171(3) 0.0819(18) Uani 1 1 d
C26 C 1.2437(5) 0.3075(4) 0.4935(3) 0.0841(19) Uani 1 1 d
C27 C 1.2332(4) 0.3240(3) 0.4408(3) 0.0756(18) Uani 1 1 d
C28 C 1.1644(3) 0.2918(3) 0.4106(2) 0.0584(14) Uani 1 1 d
C29 C 0.9496(3) 0.3256(3) 0.39622(18) 0.0458(11) Uani 1 1 d
C30 C 0.9266(4) 0.3464(3) 0.4480(2) 0.0617(14) Uani 1 1 d
C31 C 0.9219(5) 0.4168(4) 0.4597(3) 0.0844(19) Uani 1 1 d
C32 C 0.9403(5) 0.4676(4) 0.4226(3) 0.083(2) Uani 1 1 d
C33 C 0.9626(4) 0.4476(3) 0.3710(3) 0.0765(17) Uani 1 1 d
C34 C 0.9674(4) 0.3763(3) 0.3587(2) 0.0635(15) Uani 1 1 d
C35 C 0.7865(3) 0.0514(3) 0.28027(18) 0.0516(12) Uani 1 1 d
C36 C 0.6967(4) 0.0578(3) 0.26000(19) 0.0592(14) Uani 1 1 d
C38 C 0.5705(3) 0.1491(4) 0.2560(2) 0.0636(16) Uani 1 1 d
C39 C 0.5135(3) 0.1695(3) 0.3041(2) 0.0575(14) Uani 1 1 d
C40 C 0.5358(4) 0.1470(3) 0.3555(2) 0.0647(15) Uani 1 1 d
C41 C 0.4801(4) 0.1667(4) 0.3981(3) 0.0775(17) Uani 1 1 d
C42 C 0.4016(5) 0.2075(4) 0.3909(3) 0.0852(19) Uani 1 1 d
C43 C 0.3775(5) 0.2291(4) 0.3399(3) 0.0813(18) Uani 1 1 d
C44 C 0.4340(4) 0.2105(3) 0.2975(3) 0.0731(17) Uani 1 1 d
C45 C 0.8490(4) -0.0020(3) 0.25951(17) 0.0551(13) Uani 1 1 d
C46 C 0.8054(5) -0.0719(3) 0.2412(2) 0.0728(16) Uani 1 1 d
N1 N 0.6642(3) 0.1232(2) 0.26976(15) 0.0572(11) Uani 1 1 d
O1 O 0.9332(3) 0.0041(2) 0.25264(12) 0.0664(10) Uani 1 1 d
F1 F 0.7746(3) -0.06755(19) 0.19141(14) 0.1144(14) Uani 1 1 d
F2 F 0.8672(2) -0.12410(19) 0.24260(14) 0.0978(12) Uani 1 1 d
F3 F 0.7332(2) -0.09275(18) 0.27083(15) 0.1017(12) Uani 1 1 d
H5 H 0.799(2) 0.304(2) 0.3487(13) 0.025(10) Uiso 1 1 d
H6 H 0.672(3) 0.257(2) 0.3027(16) 0.062(15) Uiso 1 1 d
H12 H 1.072(4) -0.004(3) 0.335(2) 0.086(18) Uiso 1 1 d
H13 H 1.064(4) -0.129(3) 0.348(2) 0.11(2) Uiso 1 1 d
H14 H 0.919(6) -0.168(5) 0.385(3) 0.17(4) Uiso 1 1 d
H15 H 0.795(3) -0.089(2) 0.4112(15) 0.039(12) Uiso 1 1 d
H16 H 0.813(3) 0.024(2) 0.3984(14) 0.041(12) Uiso 1 1 d
H18 H 1.203(3) 0.133(3) 0.3588(19) 0.074(18) Uiso 1 1 d
H19 H 1.331(5) 0.061(3) 0.382(2) 0.11(2) Uiso 1 1 d
H20 H 1.312(5) -0.030(4) 0.452(3) 0.16(3) Uiso 1 1 d
H21 H 1.160(4) -0.022(3) 0.502(2) 0.11(2) Uiso 1 1 d
H22 H 1.044(3) 0.050(2) 0.4768(17) 0.054(14) Uiso 1 1 d
H24 H 1.072(3) 0.190(3) 0.5059(18) 0.076(16) Uiso 1 1 d
H25 H 1.198(4) 0.246(4) 0.560(3) 0.15(3) Uiso 1 1 d
H26 H 1.293(4) 0.331(3) 0.518(2) 0.11(2) Uiso 1 1 d
H27 H 1.262(3) 0.359(3) 0.4241(19) 0.063(18) Uiso 1 1 d
H28 H 1.143(3) 0.308(3) 0.372(2) 0.093(18) Uiso 1 1 d
H30 H 0.911(4) 0.301(4) 0.475(3) 0.15(3) Uiso 1 1 d
H31 H 0.907(4) 0.429(4) 0.494(3) 0.13(3) Uiso 1 1 d
H32 H 0.939(4) 0.516(3) 0.433(2) 0.10(2) Uiso 1 1 d
H33 H 0.974(4) 0.489(3) 0.343(3) 0.12(2) Uiso 1 1 d
H34 H 0.984(3) 0.362(3) 0.324(2) 0.076(17) Uiso 1 1 d
H36 H 0.660(3) 0.019(3) 0.2394(19) 0.086(17) Uiso 1 1 d
H38A H 0.533(3) 0.108(3) 0.2354(17) 0.064(14) Uiso 1 1 d
H38B H 0.583(3) 0.193(2) 0.2310(16) 0.048(13) Uiso 1 1 d
H40 H 0.588(3) 0.113(3) 0.3625(19) 0.083(18) Uiso 1 1 d
H41 H 0.506(4) 0.147(4) 0.433(3) 0.14(3) Uiso 1 1 d
H42 H 0.360(4) 0.220(3) 0.423(2) 0.11(2) Uiso 1 1 d
H43 H 0.320(4) 0.264(4) 0.333(2) 0.12(2) Uiso 1 1 d
H44 H 0.426(3) 0.226(2) 0.2652(16) 0.035(13) Uiso 1 1 d

loop_
_atom_site_aniso_label
_atom_site_aniso_U_11
_atom_site_aniso_U_22
_atom_site_aniso_U_33
_atom_site_aniso_U_23
_atom_site_aniso_U_13
_atom_site_aniso_U_12
C1 0.049(3) 0.040(3) 0.048(3) -0.001(2) 0.005(2) -0.004(2)
C2 0.050(3) 0.042(3) 0.048(3) 0.005(2) 0.002(2) -0.004(2)
C3 0.056(3) 0.047(3) 0.037(2) 0.003(2) 0.000(2) -0.004(3)
C4 0.047(3) 0.042(3) 0.048(3) 0.003(2) 0.001(2) -0.004(3)
C5 0.061(3) 0.044(4) 0.058(3) -0.010(3) 0.002(2) 0.008(3)
C6 0.048(3) 0.058(4) 0.063(3) -0.002(3) -0.004(2) 0.001(3)
C7 0.051(3) 0.052(4) 0.050(3) -0.007(2) 0.002(2) -0.004(3)
C8 0.048(3) 0.044(3) 0.042(2) -0.003(2) 0.007(2) -0.001(3)
C9 0.047(3) 0.039(3) 0.042(2) 0.002(2) 0.006(2) 0.001(2)
C10 0.043(3) 0.044(3) 0.045(3) 0.004(2) 0.005(2) 0.002(2)
C11 0.062(3) 0.040(3) 0.046(3) 0.006(2) -0.003(2) -0.006(3)
C12 0.066(4) 0.048(4) 0.069(4) -0.003(3) -0.002(3) 0.001(3)
C13 0.094(5) 0.045(4) 0.080(4) -0.004(3) -0.018(3) 0.013(4)
C14 0.114(6) 0.049(4) 0.085(4) 0.007(4) -0.017(4) -0.012(5)
C15 0.093(5) 0.061(5) 0.079(4) 0.010(3) -0.001(4) -0.021(4)
C16 0.071(4) 0.053(4) 0.053(3) 0.003(3) -0.007(3) 0.000(3)
C17 0.063(3) 0.035(3) 0.066(3) -0.001(2) -0.016(3) 0.002(3)
C18 0.053(4) 0.058(4) 0.094(5) -0.011(3) -0.007(3) -0.008(3)
C19 0.054(4) 0.078(6) 0.152(7) -0.033(5) -0.027(5) 0.004(4)
C20 0.099(6) 0.080(6) 0.128(7) -0.027(5) -0.055(6) 0.021(6)
C21 0.145(7) 0.051(4) 0.083(5) -0.003(4) -0.040(5) 0.013(5)
C22 0.100(5) 0.047(4) 0.071(4) -0.001(3) -0.009(4) 0.016(4)
C23 0.048(3) 0.048(3) 0.055(3) -0.001(3) -0.004(2) 0.006(3)
C24 0.075(4) 0.054(4) 0.066(4) 0.001(3) -0.011(3) -0.010(3)
C25 0.090(5) 0.074(5) 0.082(5) -0.007(4) -0.026(4) 0.005(4)
C26 0.079(5) 0.066(5) 0.108(6) -0.024(4) -0.021(4) 0.000(4)
C27 0.063(4) 0.049(4) 0.114(6) -0.013(4) 0.000(4) -0.006(3)
C28 0.053(3) 0.048(3) 0.074(4) -0.003(3) -0.002(3) -0.005(3)
C29 0.054(3) 0.035(3) 0.048(3) -0.004(2) -0.003(2) 0.000(2)
C30 0.076(4) 0.052(4) 0.058(3) -0.002(3) -0.003(3) 0.005(3)
C31 0.120(5) 0.059(5) 0.074(5) -0.012(4) 0.009(4) 0.017(4)
C32 0.114(5) 0.035(4) 0.101(5) -0.012(4) -0.008(4) 0.003(4)
C33 0.093(4) 0.049(4) 0.088(5) 0.004(4) 0.004(3) 0.000(3)
C34 0.077(4) 0.048(4) 0.066(4) -0.003(3) 0.004(3) -0.001(3)
C35 0.057(3) 0.045(3) 0.052(3) -0.006(2) 0.004(2) 0.000(3)
C36 0.062(3) 0.063(4) 0.053(3) -0.012(3) -0.002(2) -0.005(3)
C38 0.050(3) 0.077(5) 0.064(4) -0.018(3) -0.008(3) 0.004(3)
C39 0.045(3) 0.058(4) 0.070(4) -0.008(3) -0.005(2) 0.002(3)
C40 0.066(4) 0.059(4) 0.069(4) 0.009(3) 0.009(3) 0.003(3)
C41 0.073(4) 0.076(5) 0.083(5) 0.005(4) 0.008(4) 0.002(4)
C42 0.076(4) 0.083(5) 0.097(5) -0.011(4) 0.027(4) -0.012(4)
C43 0.069(4) 0.069(5) 0.105(6) -0.011(4) 0.004(4) -0.002(4)
C44 0.069(4) 0.078(5) 0.073(5) -0.006(4) -0.011(3) -0.003(4)
C45 0.065(3) 0.056(4) 0.044(3) -0.003(2) 0.004(2) -0.005(3)
C46 0.094(4) 0.054(4) 0.070(4) -0.014(3) 0.011(3) 0.004(4)
N1 0.049(2) 0.067(3) 0.056(2) -0.008(2) -0.0074(19) 0.001(3)
O1 0.067(2) 0.067(3) 0.066(2) -0.0057(18) 0.0127(17) -0.001(2)
F1 0.181(4) 0.082(3) 0.080(3) -0.019(2) -0.037(2) -0.009(3)
F2 0.116(3) 0.054(2) 0.124(3) -0.0195(19) 0.009(2) 0.008(2)
F3 0.106(3) 0.069(3) 0.130(3) -0.013(2) 0.028(2) -0.018(2)

loop_
_atom_type_symbol
_atom_type_description
_atom_type_scat_dispersion_real
_atom_type_scat_dispersion_imag
_atom_type_scat_source
C C 0.0033 0.0016 'International Tables Vol C Tables 4.2.6.8 and 6.1.1.4'
H H 0.0000 0.0000 'International Tables Vol C Tables 4.2.6.8 and 6.1.1.4'
N N 0.0061 0.0033 'International Tables Vol C Tables 4.2.6.8 and 6.1.1.4'
O O 0.0106 0.0060 'International Tables Vol C Tables 4.2.6.8 and 6.1.1.4'
F F 0.0171 0.0103 'International Tables Vol C Tables 4.2.6.8 and 6.1.1.4'

loop_
_geom_angle_atom_site_label_1
_geom_angle_atom_site_label_2
_geom_angle_atom_site_label_3
_geom_angle
C2 C1 C9 118.8(4)
C2 C1 C11 119.4(4)
C9 C1 C11 121.5(4)
C1 C2 C3 122.2(4)
C1 C2 C17 120.1(4)
C3 C2 C17 117.7(4)
C4 C3 C2 119.8(4)
C4 C3 C23 118.1(4)
C2 C3 C23 122.0(4)
C3 C4 C10 119.4(4)
C3 C4 C29 121.1(4)
C10 C4 C29 119.5(4)
C6 C5 C10 122.6(5)
C5 C6 C7 117.8(5)
N1 C7 C6 126.6(5)
N1 C7 C8 110.0(4)
C6 C7 C8 123.3(5)
C7 C8 C9 119.3(4)
C7 C8 C35 104.1(4)
C9 C8 C35 136.4(4)
C1 C9 C10 118.5(4)
C1 C9 C8 125.4(4)
C10 C9 C8 116.0(4)
C5 C10 C4 119.6(4)
C5 C10 C9 119.8(4)
C4 C10 C9 120.5(4)
C12 C11 C16 116.7(5)
C12 C11 C1 124.6(5)
C16 C11 C1 118.5(5)
C13 C12 C11 122.2(6)
C12 C13 C14 120.0(7)
C15 C14 C13 119.8(7)
C14 C15 C16 120.0(7)
C15 C16 C11 121.4(6)
C22 C17 C18 118.7(5)
C22 C17 C2 122.6(5)
C18 C17 C2 118.6(5)
C19 C18 C17 120.6(7)
C20 C19 C18 120.5(8)
C19 C20 C21 120.5(8)
C20 C21 C22 120.9(8)
C17 C22 C21 118.8(7)
C28 C23 C24 118.9(5)
C28 C23 C3 121.3(4)
C24 C23 C3 119.8(5)
C23 C24 C25 119.8(6)
C26 C25 C24 119.9(6)
C25 C26 C27 120.8(6)
C26 C27 C28 120.4(7)
C27 C28 C23 120.3(6)
C34 C29 C30 118.8(5)
C34 C29 C4 121.6(4)
C30 C29 C4 119.6(4)
C31 C30 C29 119.1(6)
C32 C31 C30 122.4(7)
C31 C32 C33 119.0(6)
C32 C33 C34 119.1(6)
C29 C34 C33 121.6(6)
C36 C35 C45 120.0(5)
C36 C35 C8 107.3(4)
C45 C35 C8 129.3(4)
N1 C36 C35 109.4(5)
N1 C38 C39 113.0(4)
C44 C39 C40 118.1(5)
C44 C39 C38 119.4(5)
C40 C39 C38 122.5(5)
C41 C40 C39 119.9(6)
C42 C41 C40 121.4(7)
C41 C42 C43 119.4(6)
C44 C43 C42 119.2(7)
C43 C44 C39 122.0(7)
O1 C45 C35 126.2(5)
O1 C45 C46 115.9(5)
C35 C45 C46 117.8(5)
F1 C46 F2 107.0(5)
F1 C46 F3 106.7(5)
F2 C46 F3 106.0(5)
F1 C46 C45 111.1(5)
F2 C46 C45 111.8(5)
F3 C46 C45 113.8(5)
C36 N1 C7 109.0(4)
C36 N1 C38 125.5(5)
C7 N1 C38 125.5(5)

loop_
_geom_bond_atom_site_label_1
_geom_bond_atom_site_label_2
_geom_bond_distance
C1 C2 1.405(6)
C1 C9 1.436(6)
C1 C11 1.486(6)
C2 C3 1.412(6)
C2 C17 1.506(6)
C3 C4 1.405(6)
C3 C23 1.502(6)
C4 C10 1.433(6)
C4 C29 1.493(6)
C5 C6 1.347(7)
C5 C10 1.425(6)
C6 C7 1.387(7)
C7 N1 1.379(6)
C7 C8 1.395(6)
C8 C9 1.438(6)
C8 C35 1.468(6)
C9 C10 1.439(6)
C11 C12 1.392(7)
C11 C16 1.405(7)
C12 C13 1.376(7)
C13 C14 1.387(9)
C14 C15 1.373(9)
C15 C16 1.394(8)
C17 C22 1.380(7)
C17 C18 1.393(7)
C18 C19 1.385(9)
C19 C20 1.334(10)
C20 C21 1.359(10)
C21 C22 1.409(9)
C23 C28 1.384(6)
C23 C24 1.394(7)
C24 C25 1.398(8)
C25 C26 1.360(9)
C26 C27 1.364(9)
C27 C28 1.382(8)
C29 C34 1.371(7)
C29 C30 1.395(6)
C30 C31 1.374(8)
C31 C32 1.366(9)
C32 C33 1.385(8)
C33 C34 1.394(8)
C35 C36 1.383(6)
C35 C45 1.448(7)
C36 N1 1.351(6)
C38 N1 1.464(6)
C38 C39 1.504(7)
C39 C44 1.387(7)
C39 C40 1.392(7)
C40 C41 1.380(7)
C41 C42 1.373(8)
C42 C43 1.385(9)
C43 C44 1.379(8)
C45 O1 1.219(5)
C45 C46 1.539(7)
C46 F1 1.324(6)
C46 F2 1.328(6)
C46 F3 1.329(6)
